data_7033117
loop_
_publ_author_name
'Bagh, Bidraha'
'McKinty, Adam M.'
'Lough, Alan J.'
'Stephan, Douglas W.'

_publ_section_title
;
 1,2,3-Triazolylidene ruthenium(ii)-cyclometalated complexes and olefin
 selective hydrogenation catalysis.
;
_journal_issue 6
_journal_name_full 'Dalton transactions (Cambridge, England : 2003)'
_journal_page_first 2712
_journal_page_last 2723
_journal_paper_doi 10.1039/c4dt03156c
_journal_volume 44
_journal_year 2015
_chemical_formula_sum 'C73 H74 Cl N3 P2 Ru'
_chemical_formula_weight 1191.81
_space_group_IT_number 33
_symmetry_cell_setting orthorhombic
_symmetry_space_group_name_Hall 'P 2c -2n'
_symmetry_space_group_name_H-M 'P n a 21'
_atom_sites_solution_hydrogens geom
_atom_sites_solution_primary direct
_atom_sites_solution_secondary difmap
_audit_creation_method SHELXL-97
_cell_angle_alpha 90.00
_cell_angle_beta 90.00
_cell_angle_gamma 90.00
_cell_formula_units_Z 4
_cell_length_a 34.0795(14)
_cell_length_b 12.2507(5)
_cell_length_c 14.5298(6)
_cell_measurement_reflns_used 9866
_cell_measurement_temperature 150(2)
_cell_measurement_theta_max 27.41
_cell_measurement_theta_min 2.45
_cell_volume 6066.2(4)
_computing_cell_refinement 'Bruker SAINT'
_computing_data_collection 'Bruker APEX2'
_computing_data_reduction 'Bruker SAINT'
_computing_molecular_graphics 'Bruker SHELXTL'
_computing_publication_material 'Bruker SHELXTL'
_computing_structure_refinement 'SHELXL-97 (Sheldrick, 1997)'
_computing_structure_solution 'SHELXS-97 (Sheldrick, 1990)'
_diffrn_ambient_temperature 150(2)
_diffrn_measured_fraction_theta_full 0.998
_diffrn_measured_fraction_theta_max 0.998
_diffrn_measurement_device_type 'Bruker APEX-II CCD'
_diffrn_measurement_method '\f and \w scans'
_diffrn_radiation_monochromator graphite
_diffrn_radiation_source 'fine-focus sealed tube'
_diffrn_radiation_type MoK\a
_diffrn_radiation_wavelength 0.71073
_diffrn_reflns_av_R_equivalents 0.0816
_diffrn_reflns_av_sigmaI/netI 0.0648
_diffrn_reflns_limit_h_max 44
_diffrn_reflns_limit_h_min -44
_diffrn_reflns_limit_k_max 15
_diffrn_reflns_limit_k_min -15
_diffrn_reflns_limit_l_max 18
_diffrn_reflns_limit_l_min -18
_diffrn_reflns_number 98657
_diffrn_reflns_theta_full 27.52
_diffrn_reflns_theta_max 27.52
_diffrn_reflns_theta_min 1.77
_diffrn_standards_number 0
_exptl_absorpt_coefficient_mu 0.401
_exptl_absorpt_correction_T_max 0.9802
_exptl_absorpt_correction_T_min 0.8891
_exptl_absorpt_correction_type multi-scan
_exptl_absorpt_process_details sadabs
_exptl_crystal_colour purple
_exptl_crystal_density_diffrn 1.305
_exptl_crystal_density_meas 0
_exptl_crystal_density_method 'not measured'
_exptl_crystal_description block
_exptl_crystal_F_000 2496
_exptl_crystal_size_max 0.30
_exptl_crystal_size_mid 0.10
_exptl_crystal_size_min 0.05
_refine_diff_density_max 1.109
_refine_diff_density_min -0.569
_refine_diff_density_rms 0.073
_refine_ls_abs_structure_details 'Flack H D (1983), Acta Cryst. A39, 876-881'
_refine_ls_abs_structure_Flack -0.01(2)
_refine_ls_extinction_method none
_refine_ls_goodness_of_fit_ref 1.013
_refine_ls_hydrogen_treatment constr
_refine_ls_matrix_type full
_refine_ls_number_parameters 681
_refine_ls_number_reflns 13924
_refine_ls_number_restraints 1
_refine_ls_restrained_S_all 1.013
_refine_ls_R_factor_all 0.0636
_refine_ls_R_factor_gt 0.0416
_refine_ls_shift/su_max 0.003
_refine_ls_shift/su_mean 0.000
_refine_ls_structure_factor_coef Fsqd
_refine_ls_weighting_details 'calc w=1/[\s^2^(Fo^2^)+(0.0331P)^2^+4.3320P] where P=(Fo^2^+2Fc^2^)/3'
_refine_ls_weighting_scheme calc
_refine_ls_wR_factor_gt 0.0794
_refine_ls_wR_factor_ref 0.0868
_reflns_number_gt 11241
_reflns_number_total 13924
_reflns_threshold_expression >2sigma(I)
_cod_data_source_file c4dt03156c1.cif
_cod_data_source_block bid003_0ma
_cod_depositor_comments
;
The following automatic conversions were performed:

'_symmetry_cell_setting' value 'Orthorhombic' changed to
'orthorhombic' according to
/usr/data/users/saulius/crontab/automatic-downloads/rss-feeds/RSC/lib/dictionaries/cif_core.dic
dictionary named 'cif_core.dic' version 2.4.2 from 2011-04-26.

Automatic conversion script
Id: cif_fix_values 2827 2014-09-09 07:05:25Z andrius 

 Adding full bibliography for 7033114--7033118.cif.
;
_cod_original_sg_symbol_H-M Pna2(1)
_cod_database_code 7033117

loop_
_symmetry_equiv_pos_as_xyz
'x, y, z'
'-x, -y, z+1/2'
'-x+1/2, y+1/2, z+1/2'
'x+1/2, -y+1/2, z'

loop_
_atom_site_label
_atom_site_type_symbol
_atom_site_fract_x
_atom_site_fract_y
_atom_site_fract_z
_atom_site_U_iso_or_equiv
_atom_site_adp_type
_atom_site_occupancy
_atom_site_symmetry_multiplicity
_atom_site_calc_flag
_atom_site_refinement_flags
Ru1 Ru 0.839600(6) 0.885351(18) 0.702291(19) 0.01254(5) Uani 1 1 d .
Cl1 Cl 0.84437(2) 1.00779(7) 0.83631(6) 0.02175(18) Uani 1 1 d .
P1 P 0.77397(2) 0.84263(7) 0.73498(6) 0.01399(17) Uani 1 1 d .
P2 P 0.90185(2) 0.93243(7) 0.64555(6) 0.01502(18) Uani 1 1 d .
N1 N 0.84747(8) 0.5978(2) 0.55995(19) 0.0198(6) Uani 1 1 d .
N2 N 0.86276(8) 0.5531(2) 0.6361(2) 0.0208(6) Uani 1 1 d .
N3 N 0.86299(7) 0.63835(19) 0.6959(2) 0.0162(6) Uani 1 1 d .
C1 C 0.76031(9) 0.8030(3) 0.8528(2) 0.0159(7) Uani 1 1 d .
C2 C 0.72144(10) 0.7965(3) 0.8803(3) 0.0228(8) Uani 1 1 d .
H2B H 0.7012 0.8118 0.8372 0.027 Uiso 1 1 calc R
C3 C 0.71179(11) 0.7681(3) 0.9696(3) 0.0257(8) Uani 1 1 d .
H3A H 0.6851 0.7636 0.9877 0.031 Uiso 1 1 calc R
C4 C 0.74120(11) 0.7463(3) 1.0323(3) 0.0272(9) Uani 1 1 d .
H4A H 0.7346 0.7270 1.0937 0.033 Uiso 1 1 calc R
C5 C 0.77998(11) 0.7524(3) 1.0064(3) 0.0282(9) Uani 1 1 d .
H5A H 0.8001 0.7367 1.0496 0.034 Uiso 1 1 calc R
C6 C 0.78962(10) 0.7819(3) 0.9165(2) 0.0211(8) Uani 1 1 d .
H6A H 0.8164 0.7875 0.8988 0.025 Uiso 1 1 calc R
C7 C 0.75379(9) 0.7295(3) 0.6679(2) 0.0154(7) Uani 1 1 d .
C8 C 0.75401(8) 0.6229(3) 0.7028(4) 0.0240(6) Uani 1 1 d .
H8A H 0.7618 0.6103 0.7647 0.029 Uiso 1 1 calc R
C9 C 0.74295(11) 0.5353(3) 0.6474(3) 0.0284(9) Uani 1 1 d .
H9A H 0.7436 0.4633 0.6717 0.034 Uiso 1 1 calc R
C10 C 0.73113(11) 0.5519(3) 0.5582(3) 0.0325(9) Uani 1 1 d .
H10A H 0.7236 0.4917 0.5211 0.039 Uiso 1 1 calc R
C11 C 0.73023(11) 0.6570(3) 0.5224(3) 0.0275(9) Uani 1 1 d .
H11A H 0.7217 0.6689 0.4610 0.033 Uiso 1 1 calc R
C12 C 0.74192(10) 0.7450(3) 0.5767(2) 0.0202(7) Uani 1 1 d .
H12A H 0.7418 0.8165 0.5514 0.024 Uiso 1 1 calc R
C13 C 0.73873(8) 0.9548(2) 0.7171(2) 0.0147(7) Uani 1 1 d .
C14 C 0.70023(9) 0.9390(3) 0.6877(3) 0.0237(8) Uani 1 1 d .
H14A H 0.6919 0.8682 0.6695 0.028 Uiso 1 1 calc R
C15 C 0.67401(10) 1.0255(3) 0.6847(2) 0.0242(8) Uani 1 1 d .
H15A H 0.6479 1.0139 0.6639 0.029 Uiso 1 1 calc R
C16 C 0.68567(9) 1.1282(3) 0.7118(3) 0.0230(8) Uani 1 1 d .
H16A H 0.6676 1.1872 0.7108 0.028 Uiso 1 1 calc R
C17 C 0.72399(11) 1.1452(3) 0.7405(3) 0.0250(8) Uani 1 1 d .
H17A H 0.7322 1.2162 0.7583 0.030 Uiso 1 1 calc R
C18 C 0.75034(9) 1.0591(3) 0.7433(2) 0.0180(7) Uani 1 1 d .
H18A H 0.7765 1.0715 0.7632 0.022 Uiso 1 1 calc R
C19 C 0.94545(9) 0.9045(2) 0.7156(3) 0.0180(8) Uani 1 1 d .
C20 C 0.94113(10) 0.8943(3) 0.8114(2) 0.0190(7) Uani 1 1 d .
H20A H 0.9157 0.8979 0.8381 0.023 Uiso 1 1 calc R
C21 C 0.97364(10) 0.8790(3) 0.8670(3) 0.0236(8) Uani 1 1 d .
H21A H 0.9705 0.8723 0.9317 0.028 Uiso 1 1 calc R
C22 C 1.01086(10) 0.8734(3) 0.8285(3) 0.0262(8) Uani 1 1 d .
H22A H 1.0332 0.8647 0.8669 0.031 Uiso 1 1 calc R
C23 C 1.01528(10) 0.8804(3) 0.7348(3) 0.0256(8) Uani 1 1 d .
H23A H 1.0407 0.8745 0.7083 0.031 Uiso 1 1 calc R
C24 C 0.98313(9) 0.8960(3) 0.6788(2) 0.0203(8) Uani 1 1 d .
H24A H 0.9867 0.9011 0.6141 0.024 Uiso 1 1 calc R
C25 C 0.91469(9) 0.8622(3) 0.5379(2) 0.0208(8) Uani 1 1 d .
C26 C 0.90704(11) 0.9085(3) 0.4521(2) 0.0278(9) Uani 1 1 d .
H26A H 0.8982 0.9819 0.4482 0.033 Uiso 1 1 calc R
C27 C 0.91234(12) 0.8475(4) 0.3721(3) 0.0411(11) Uani 1 1 d .
H27A H 0.9073 0.8799 0.3139 0.049 Uiso 1 1 calc R
C28 C 0.92480(12) 0.7407(4) 0.3767(3) 0.0426(12) Uani 1 1 d .
H28A H 0.9279 0.6993 0.3219 0.051 Uiso 1 1 calc R
C29 C 0.93286(11) 0.6936(4) 0.4619(3) 0.0373(11) Uani 1 1 d .
H29A H 0.9417 0.6202 0.4654 0.045 Uiso 1 1 calc R
C30 C 0.92788(10) 0.7542(3) 0.5413(3) 0.0271(8) Uani 1 1 d .
H30A H 0.9335 0.7218 0.5992 0.032 Uiso 1 1 calc R
C31 C 0.90885(9) 1.0768(3) 0.6151(2) 0.0171(7) Uani 1 1 d .
C32 C 0.88118(10) 1.1543(3) 0.6424(2) 0.0207(7) Uani 1 1 d .
H32A H 0.8583 1.1315 0.6743 0.025 Uiso 1 1 calc R
C33 C 0.88665(11) 1.2648(3) 0.6234(2) 0.0262(8) Uani 1 1 d .
H33A H 0.8678 1.3169 0.6434 0.031 Uiso 1 1 calc R
C34 C 0.91941(12) 1.2985(3) 0.5755(3) 0.0280(9) Uani 1 1 d .
H34A H 0.9231 1.3737 0.5624 0.034 Uiso 1 1 calc R
C35 C 0.94694(12) 1.2226(3) 0.5464(3) 0.0299(10) Uani 1 1 d .
H35A H 0.9695 1.2460 0.5133 0.036 Uiso 1 1 calc R
C36 C 0.94172(10) 1.1131(3) 0.5655(3) 0.0256(8) Uani 1 1 d .
H36A H 0.9606 1.0617 0.5447 0.031 Uiso 1 1 calc R
C37 C 0.82266(9) 0.8893(3) 0.5680(2) 0.0159(7) Uani 1 1 d .
C38 C 0.80955(9) 0.9836(3) 0.5228(2) 0.0190(7) Uani 1 1 d .
H38A H 0.8068 1.0495 0.5566 0.023 Uiso 1 1 calc R
C39 C 0.80047(11) 0.9825(3) 0.4293(3) 0.0269(8) Uani 1 1 d .
H39A H 0.7914 1.0475 0.4008 0.032 Uiso 1 1 calc R
C40 C 0.80440(10) 0.8885(3) 0.3771(3) 0.0249(8) Uani 1 1 d .
H40A H 0.7988 0.8895 0.3131 0.030 Uiso 1 1 calc R
C41 C 0.81671(10) 0.7921(3) 0.4197(2) 0.0225(8) Uani 1 1 d .
H41A H 0.8193 0.7267 0.3851 0.027 Uiso 1 1 calc R
C42 C 0.82512(10) 0.7931(3) 0.5128(2) 0.0182(7) Uani 1 1 d .
C43 C 0.83905(9) 0.7049(3) 0.5702(2) 0.0155(7) Uani 1 1 d .
C44 C 0.84862(9) 0.7338(3) 0.6603(2) 0.0162(7) Uani 1 1 d .
C45 C 0.84235(12) 0.5293(3) 0.4788(3) 0.0319(9) Uani 1 1 d .
H45A H 0.8515 0.4551 0.4923 0.048 Uiso 1 1 calc R
H45B H 0.8576 0.5595 0.4276 0.048 Uiso 1 1 calc R
H45C H 0.8145 0.5273 0.4619 0.048 Uiso 1 1 calc R
C46 C 0.87795(10) 0.6219(3) 0.7901(2) 0.0208(7) Uani 1 1 d .
H46A H 0.8561 0.6337 0.8339 0.025 Uiso 1 1 calc R
H46B H 0.8981 0.6783 0.8027 0.025 Uiso 1 1 calc R
C47 C 0.89564(10) 0.5116(3) 0.8089(2) 0.0190(7) Uani 1 1 d .
C48 C 0.93635(10) 0.4942(3) 0.8058(3) 0.0257(8) Uani 1 1 d .
C49 C 0.95089(10) 0.3908(3) 0.8255(3) 0.0256(8) Uani 1 1 d .
H49A H 0.9784 0.3793 0.8227 0.031 Uiso 1 1 calc R
C50 C 0.92696(10) 0.3040(3) 0.8492(3) 0.0208(8) Uani 1 1 d .
C51 C 0.88685(10) 0.3228(3) 0.8536(2) 0.0209(8) Uani 1 1 d .
H51A H 0.8699 0.2645 0.8704 0.025 Uiso 1 1 calc R
C52 C 0.87076(9) 0.4243(3) 0.8342(2) 0.0189(7) Uani 1 1 d .
C53 C 0.96645(11) 0.5812(3) 0.7778(3) 0.0310(9) Uani 1 1 d .
H53A H 0.9524 0.6525 0.7722 0.037 Uiso 1 1 calc R
C54 C 0.98420(13) 0.5544(3) 0.6842(3) 0.0512(14) Uani 1 1 d .
H54A H 0.9632 0.5474 0.6385 0.077 Uiso 1 1 calc R
H54B H 0.9987 0.4855 0.6882 0.077 Uiso 1 1 calc R
H54C H 1.0021 0.6130 0.6657 0.077 Uiso 1 1 calc R
C55 C 0.99804(13) 0.5934(4) 0.8526(4) 0.0522(14) Uani 1 1 d .
H55A H 1.0169 0.6496 0.8340 0.078 Uiso 1 1 calc R
H55B H 1.0117 0.5237 0.8607 0.078 Uiso 1 1 calc R
H55C H 0.9856 0.6147 0.9107 0.078 Uiso 1 1 calc R
C56 C 0.94347(11) 0.1903(3) 0.8655(3) 0.0230(9) Uani 1 1 d .
H56A H 0.9222 0.1358 0.8537 0.028 Uiso 1 1 calc R
C57 C 0.95739(16) 0.1774(4) 0.9662(3) 0.0525(13) Uani 1 1 d .
H57A H 0.9676 0.1035 0.9754 0.079 Uiso 1 1 calc R
H57B H 0.9353 0.1899 1.0079 0.079 Uiso 1 1 calc R
H57C H 0.9781 0.2307 0.9790 0.079 Uiso 1 1 calc R
C58 C 0.97751(11) 0.1653(3) 0.8023(3) 0.0310(9) Uani 1 1 d .
H58A H 0.9689 0.1717 0.7381 0.046 Uiso 1 1 calc R
H58B H 0.9868 0.0909 0.8138 0.046 Uiso 1 1 calc R
H58C H 0.9988 0.2172 0.8138 0.046 Uiso 1 1 calc R
C59 C 0.82658(10) 0.4392(3) 0.8418(3) 0.0233(8) Uani 1 1 d .
H59A H 0.8195 0.5066 0.8068 0.028 Uiso 1 1 calc R
C60 C 0.81538(11) 0.4578(4) 0.9416(3) 0.0337(10) Uani 1 1 d .
H60A H 0.8305 0.5193 0.9663 0.051 Uiso 1 1 calc R
H60B H 0.8211 0.3919 0.9774 0.051 Uiso 1 1 calc R
H60C H 0.7873 0.4742 0.9456 0.051 Uiso 1 1 calc R
C61 C 0.80340(10) 0.3448(4) 0.8007(3) 0.0381(10) Uani 1 1 d .
H61A H 0.8112 0.3343 0.7364 0.057 Uiso 1 1 calc R
H61B H 0.7753 0.3613 0.8036 0.057 Uiso 1 1 calc R
H61C H 0.8088 0.2780 0.8356 0.057 Uiso 1 1 calc R
C62 C 0.94584(13) 0.8459(4) 0.1285(3) 0.0428(11) Uani 1 1 d .
H62A H 0.9645 0.8867 0.1628 0.051 Uiso 1 1 calc R
C63 C 0.95053(14) 0.7348(4) 0.1187(3) 0.0486(12) Uani 1 1 d .
H63A H 0.9723 0.6992 0.1464 0.058 Uiso 1 1 calc R
C64 C 0.92355(15) 0.6754(4) 0.0687(3) 0.0534(13) Uani 1 1 d .
H64A H 0.9262 0.5986 0.0620 0.064 Uiso 1 1 calc R
C65 C 0.89218(15) 0.7315(4) 0.0281(4) 0.0536(13) Uiso 1 1 d .
H65A H 0.8736 0.6922 -0.0076 0.064 Uiso 1 1 calc R
C66 C 0.88797(15) 0.8397(4) 0.0388(4) 0.0530(13) Uiso 1 1 d .
H66A H 0.8664 0.8761 0.0111 0.064 Uiso 1 1 calc R
C67 C 0.91467(14) 0.8978(4) 0.0896(3) 0.0464(12) Uani 1 1 d .
H67A H 0.9114 0.9743 0.0975 0.056 Uiso 1 1 calc R
C68 C 0.87478(18) 0.1876(5) 1.3134(5) 0.0804(18) Uiso 1 1 d .
H68A H 0.8703 0.1529 1.3709 0.096 Uiso 1 1 calc R
C69 C 0.86027(18) 0.1395(5) 1.2343(4) 0.0754(17) Uiso 1 1 d .
H69A H 0.8458 0.0733 1.2382 0.090 Uiso 1 1 calc R
C70 C 0.86658(18) 0.1859(5) 1.1526(5) 0.0766(18) Uiso 1 1 d .
H70A H 0.8567 0.1535 1.0979 0.092 Uiso 1 1 calc R
C71 C 0.88782(15) 0.2824(4) 1.1491(4) 0.0576(14) Uiso 1 1 d .
H71A H 0.8929 0.3165 1.0916 0.069 Uiso 1 1 calc R
C72 C 0.90131(14) 0.3279(4) 1.2284(3) 0.0518(13) Uiso 1 1 d .
H72A H 0.9157 0.3944 1.2258 0.062 Uiso 1 1 calc R
C73 C 0.89466(17) 0.2802(5) 1.3114(4) 0.0694(16) Uiso 1 1 d .
H73A H 0.9040 0.3126 1.3666 0.083 Uiso 1 1 calc R

loop_
_atom_site_aniso_label
_atom_site_aniso_U_11
_atom_site_aniso_U_22
_atom_site_aniso_U_33
_atom_site_aniso_U_23
_atom_site_aniso_U_13
_atom_site_aniso_U_12
Ru1 0.01209(10) 0.01224(10) 0.01330(10) -0.00120(14) 0.00011(13) 0.00006(9)
Cl1 0.0212(4) 0.0241(4) 0.0200(4) -0.0078(4) 0.0004(3) -0.0026(3)
P1 0.0132(4) 0.0139(4) 0.0148(4) 0.0004(3) 0.0006(3) -0.0005(3)
P2 0.0141(4) 0.0152(4) 0.0157(4) -0.0008(4) 0.0010(3) -0.0006(3)
N1 0.0256(16) 0.0154(15) 0.0184(15) -0.0045(13) 0.0018(12) -0.0005(11)
N2 0.0252(16) 0.0135(15) 0.0237(16) -0.0018(14) 0.0009(12) 0.0013(12)
N3 0.0171(12) 0.0110(13) 0.0205(14) 0.0007(16) -0.0032(14) -0.0003(9)
C1 0.0149(16) 0.0139(17) 0.0190(18) -0.0016(15) 0.0013(13) 0.0000(13)
C2 0.0189(18) 0.0244(19) 0.0250(19) 0.0067(16) 0.0027(15) 0.0008(15)
C3 0.0259(19) 0.0196(19) 0.032(2) 0.0064(17) 0.0063(16) -0.0023(15)
C4 0.039(2) 0.024(2) 0.0185(19) 0.0014(17) 0.0080(16) -0.0067(17)
C5 0.030(2) 0.033(2) 0.0221(19) 0.0104(18) -0.0038(16) -0.0009(17)
C6 0.0202(18) 0.0223(19) 0.0207(18) -0.0002(16) -0.0001(14) 0.0009(14)
C7 0.0147(16) 0.0160(17) 0.0156(15) -0.0004(14) 0.0015(12) -0.0008(13)
C8 0.0229(15) 0.0197(15) 0.0293(16) 0.002(2) -0.003(2) -0.0006(13)
C9 0.036(2) 0.0149(18) 0.035(2) -0.0016(18) 0.0028(18) -0.0066(15)
C10 0.039(2) 0.026(2) 0.032(2) -0.0129(19) -0.0005(18) -0.0057(17)
C11 0.030(2) 0.032(2) 0.0199(19) -0.0055(17) -0.0017(15) -0.0044(17)
C12 0.0178(17) 0.0210(19) 0.0218(18) -0.0010(16) 0.0002(14) -0.0001(14)
C13 0.0150(14) 0.0187(15) 0.0104(19) 0.0039(14) 0.0001(12) 0.0047(12)
C14 0.0207(16) 0.0214(17) 0.029(2) -0.0014(18) -0.0021(15) 0.0007(13)
C15 0.0167(16) 0.0310(19) 0.025(2) -0.0027(17) -0.0050(14) 0.0042(13)
C16 0.0221(16) 0.0266(18) 0.0204(19) -0.0008(18) 0.0028(17) 0.0103(13)
C17 0.0296(19) 0.0192(18) 0.0261(18) -0.0017(16) 0.0028(16) 0.0015(15)
C18 0.0146(16) 0.0168(17) 0.0226(18) -0.0001(16) 0.0026(13) 0.0006(13)
C19 0.0202(15) 0.0125(15) 0.021(2) 0.0002(16) -0.0002(15) -0.0010(11)
C20 0.0187(17) 0.0156(17) 0.0227(18) 0.0001(16) 0.0016(14) 0.0016(14)
C21 0.0260(19) 0.0235(19) 0.0212(18) 0.0016(17) -0.0042(15) 0.0022(15)
C22 0.0192(18) 0.0216(19) 0.038(2) 0.0037(18) -0.0061(16) 0.0054(14)
C23 0.0141(16) 0.0233(18) 0.040(2) -0.0034(18) 0.0037(14) 0.0033(14)
C24 0.0193(17) 0.0214(17) 0.020(2) 0.0024(15) 0.0027(12) 0.0014(13)
C25 0.0115(16) 0.029(2) 0.0221(18) -0.0058(16) 0.0044(13) -0.0062(14)
C26 0.027(2) 0.037(2) 0.0199(18) -0.0042(17) 0.0040(15) -0.0036(16)
C27 0.029(2) 0.075(4) 0.019(2) -0.008(2) 0.0047(17) -0.012(2)
C28 0.031(2) 0.066(3) 0.030(2) -0.027(2) 0.0116(19) -0.012(2)
C29 0.027(2) 0.038(2) 0.046(3) -0.020(2) 0.0174(19) -0.0098(18)
C30 0.0223(19) 0.026(2) 0.033(2) -0.0053(18) 0.0096(16) -0.0014(15)
C31 0.0185(17) 0.0190(17) 0.0137(16) 0.0029(14) -0.0024(13) -0.0011(13)
C32 0.0224(18) 0.0214(18) 0.0182(17) 0.0012(16) 0.0011(14) -0.0003(15)
C33 0.037(2) 0.022(2) 0.0199(19) -0.0034(17) -0.0010(16) 0.0066(16)
C34 0.042(3) 0.016(2) 0.026(2) 0.0060(18) -0.0049(18) -0.0082(17)
C35 0.028(2) 0.033(2) 0.029(2) 0.008(2) 0.0031(17) -0.0139(18)
C36 0.0198(18) 0.025(2) 0.032(2) 0.0038(19) 0.0019(15) -0.0011(15)
C37 0.0119(15) 0.0199(18) 0.0158(16) -0.0002(16) 0.0013(13) -0.0009(13)
C38 0.0190(17) 0.0178(18) 0.0201(18) -0.0016(15) -0.0020(14) 0.0004(14)
C39 0.028(2) 0.025(2) 0.028(2) 0.0086(18) -0.0058(16) -0.0009(16)
C40 0.0271(19) 0.028(2) 0.0199(18) 0.0014(18) -0.0051(15) -0.0068(16)
C41 0.0233(19) 0.024(2) 0.0201(18) -0.0018(16) -0.0021(15) -0.0017(15)
C42 0.0154(17) 0.0195(18) 0.0198(18) 0.0003(15) 0.0002(14) -0.0038(13)
C43 0.0159(16) 0.0151(16) 0.0154(16) -0.0026(14) 0.0033(13) -0.0019(13)
C44 0.0131(16) 0.0153(17) 0.0201(17) 0.0002(14) 0.0044(13) -0.0016(12)
C45 0.046(2) 0.024(2) 0.026(2) -0.0074(17) -0.0023(18) 0.0007(18)
C46 0.0236(18) 0.0178(18) 0.0211(18) -0.0035(16) -0.0038(14) 0.0014(15)
C47 0.0199(18) 0.0154(18) 0.0217(18) 0.0033(15) -0.0043(14) 0.0010(14)
C48 0.0223(19) 0.021(2) 0.034(2) 0.0018(18) -0.0015(16) -0.0042(15)
C49 0.0181(17) 0.0173(18) 0.041(2) 0.0072(18) -0.0020(16) 0.0003(14)
C50 0.0187(18) 0.0168(19) 0.027(2) 0.0000(17) -0.0020(15) 0.0006(14)
C51 0.0212(18) 0.0209(19) 0.0205(19) 0.0045(16) -0.0004(14) -0.0032(14)
C52 0.0175(17) 0.0218(18) 0.0174(17) -0.0006(16) -0.0021(14) 0.0029(14)
C53 0.026(2) 0.0140(19) 0.054(3) 0.0041(18) 0.0033(19) -0.0011(15)
C54 0.050(3) 0.031(2) 0.072(4) 0.011(3) 0.029(3) -0.0023(19)
C55 0.035(2) 0.034(3) 0.087(4) 0.008(3) -0.019(3) -0.015(2)
C56 0.0203(19) 0.016(2) 0.032(2) 0.0049(17) 0.0011(16) 0.0027(15)
C57 0.084(4) 0.040(3) 0.034(3) 0.010(2) 0.005(2) 0.023(3)
C58 0.032(2) 0.020(2) 0.041(2) 0.0002(19) 0.0013(18) 0.0041(16)
C59 0.0167(17) 0.0221(19) 0.031(2) 0.0061(18) 0.0016(15) 0.0019(14)
C60 0.028(2) 0.040(3) 0.032(2) -0.002(2) 0.0096(17) 0.0013(18)
C61 0.0123(19) 0.049(3) 0.053(3) -0.008(2) -0.0024(18) 0.0000(17)
C62 0.038(3) 0.055(3) 0.036(2) -0.007(2) -0.0056(19) -0.003(2)
C63 0.041(3) 0.058(3) 0.047(3) 0.013(3) -0.003(2) -0.005(2)
C64 0.067(3) 0.045(3) 0.049(3) -0.003(3) 0.018(3) -0.012(3)
C67 0.047(3) 0.050(3) 0.042(3) 0.001(2) 0.004(2) -0.002(2)

loop_
_atom_type_symbol
_atom_type_description
_atom_type_scat_dispersion_real
_atom_type_scat_dispersion_imag
_atom_type_scat_source
C C 0.0033 0.0016 'International Tables Vol C Tables 4.2.6.8 and 6.1.1.4'
H H 0.0000 0.0000 'International Tables Vol C Tables 4.2.6.8 and 6.1.1.4'
N N 0.0061 0.0033 'International Tables Vol C Tables 4.2.6.8 and 6.1.1.4'
P P 0.1023 0.0942 'International Tables Vol C Tables 4.2.6.8 and 6.1.1.4'
Cl Cl 0.1484 0.1585 'International Tables Vol C Tables 4.2.6.8 and 6.1.1.4'
Ru Ru -1.2594 0.8363 'International Tables Vol C Tables 4.2.6.8 and 6.1.1.4'

loop_
_geom_angle_atom_site_label_1
_geom_angle_atom_site_label_2
_geom_angle_atom_site_label_3
_geom_angle
C44 Ru1 C37 76.75(13)
C44 Ru1 P1 90.07(9)
C37 Ru1 P1 85.93(9)
C44 Ru1 P2 88.96(9)
C37 Ru1 P2 85.05(9)
P1 Ru1 P2 170.91(3)
C44 Ru1 Cl1 143.62(10)
C37 Ru1 Cl1 139.63(10)
P1 Ru1 Cl1 92.22(3)
P2 Ru1 Cl1 93.92(3)
C7 P1 C1 101.61(15)
C7 P1 C13 104.16(14)
C1 P1 C13 99.39(14)
C7 P1 Ru1 114.82(10)
C1 P1 Ru1 119.25(11)
C13 P1 Ru1 115.23(10)
C19 P2 C25 101.09(16)
C19 P2 C31 102.01(14)
C25 P2 C31 102.40(16)
C19 P2 Ru1 119.43(12)
C25 P2 Ru1 113.51(11)
C31 P2 Ru1 115.97(11)
N2 N1 C43 112.8(3)
N2 N1 C45 118.7(3)
C43 N1 C45 128.5(3)
N1 N2 N3 102.5(2)
N2 N3 C44 114.3(3)
N2 N3 C46 119.4(2)
C44 N3 C46 126.3(3)
C2 C1 C6 119.1(3)
C2 C1 P1 121.7(3)
C6 C1 P1 119.2(2)
C3 C2 C1 120.8(3)
C3 C2 H2B 119.6
C1 C2 H2B 119.6
C4 C3 C2 119.7(3)
C4 C3 H3A 120.2
C2 C3 H3A 120.2
C5 C4 C3 120.4(3)
C5 C4 H4A 119.8
C3 C4 H4A 119.8
C4 C5 C6 119.8(3)
C4 C5 H5A 120.1
C6 C5 H5A 120.1
C1 C6 C5 120.3(3)
C1 C6 H6A 119.9
C5 C6 H6A 119.9
C12 C7 C8 118.1(3)
C12 C7 P1 120.8(3)
C8 C7 P1 120.7(3)
C9 C8 C7 120.5(4)
C9 C8 H8A 119.8
C7 C8 H8A 119.8
C10 C9 C8 120.7(4)
C10 C9 H9A 119.7
C8 C9 H9A 119.7
C9 C10 C11 119.9(3)
C9 C10 H10A 120.1
C11 C10 H10A 120.1
C10 C11 C12 119.9(3)
C10 C11 H11A 120.1
C12 C11 H11A 120.1
C11 C12 C7 121.0(3)
C11 C12 H12A 119.5
C7 C12 H12A 119.5
C18 C13 C14 118.7(3)
C18 C13 P1 117.5(2)
C14 C13 P1 123.6(2)
C15 C14 C13 120.7(3)
C15 C14 H14A 119.7
C13 C14 H14A 119.7
C16 C15 C14 120.2(3)
C16 C15 H15A 119.9
C14 C15 H15A 119.9
C15 C16 C17 119.6(3)
C15 C16 H16A 120.2
C17 C16 H16A 120.2
C18 C17 C16 120.3(3)
C18 C17 H17A 119.8
C16 C17 H17A 119.8
C17 C18 C13 120.5(3)
C17 C18 H18A 119.8
C13 C18 H18A 119.8
C24 C19 C20 118.0(3)
C24 C19 P2 123.2(3)
C20 C19 P2 118.8(2)
C21 C20 C19 120.4(3)
C21 C20 H20A 119.8
C19 C20 H20A 119.8
C20 C21 C22 120.2(3)
C20 C21 H21A 119.9
C22 C21 H21A 119.9
C23 C22 C21 119.8(3)
C23 C22 H22A 120.1
C21 C22 H22A 120.1
C22 C23 C24 120.4(3)
C22 C23 H23A 119.8
C24 C23 H23A 119.8
C23 C24 C19 121.1(3)
C23 C24 H24A 119.5
C19 C24 H24A 119.5
C26 C25 C30 118.4(3)
C26 C25 P2 121.8(3)
C30 C25 P2 119.3(3)
C25 C26 C27 120.3(4)
C25 C26 H26A 119.9
C27 C26 H26A 119.9
C28 C27 C26 120.6(4)
C28 C27 H27A 119.7
C26 C27 H27A 119.7
C27 C28 C29 119.8(4)
C27 C28 H28A 120.1
C29 C28 H28A 120.1
C30 C29 C28 119.7(4)
C30 C29 H29A 120.1
C28 C29 H29A 120.1
C29 C30 C25 121.2(4)
C29 C30 H30A 119.4
C25 C30 H30A 119.4
C32 C31 C36 118.0(3)
C32 C31 P2 119.9(3)
C36 C31 P2 122.1(3)
C33 C32 C31 121.0(3)
C33 C32 H32A 119.5
C31 C32 H32A 119.5
C34 C33 C32 119.9(3)
C34 C33 H33A 120.1
C32 C33 H33A 120.1
C33 C34 C35 120.1(4)
C33 C34 H34A 120.0
C35 C34 H34A 120.0
C36 C35 C34 120.2(4)
C36 C35 H35A 119.9
C34 C35 H35A 119.9
C35 C36 C31 120.9(3)
C35 C36 H36A 119.6
C31 C36 H36A 119.6
C38 C37 C42 115.8(3)
C38 C37 Ru1 124.0(2)
C42 C37 Ru1 120.1(2)
C39 C38 C37 121.3(3)
C39 C38 H38A 119.4
C37 C38 H38A 119.4
C40 C39 C38 121.4(3)
C40 C39 H39A 119.3
C38 C39 H39A 119.3
C39 C40 C41 119.3(3)
C39 C40 H40A 120.3
C41 C40 H40A 120.3
C42 C41 C40 119.1(3)
C42 C41 H41A 120.4
C40 C41 H41A 120.4
C41 C42 C37 123.0(3)
C41 C42 C43 128.7(3)
C37 C42 C43 108.2(3)
N1 C43 C44 107.5(3)
N1 C43 C42 137.1(3)
C44 C43 C42 115.4(3)
N3 C44 C43 102.8(3)
N3 C44 Ru1 137.7(3)
C43 C44 Ru1 119.4(2)
N1 C45 H45A 109.5
N1 C45 H45B 109.5
H45A C45 H45B 109.5
N1 C45 H45C 109.5
H45A C45 H45C 109.5
H45B C45 H45C 109.5
N3 C46 C47 115.4(3)
N3 C46 H46A 108.4
C47 C46 H46A 108.4
N3 C46 H46B 108.4
C47 C46 H46B 108.4
H46A C46 H46B 107.5
C48 C47 C52 119.1(3)
C48 C47 C46 121.7(3)
C52 C47 C46 119.1(3)
C49 C48 C47 118.9(3)
C49 C48 C53 116.7(3)
C47 C48 C53 124.3(3)
C50 C49 C48 122.8(3)
C50 C49 H49A 118.6
C48 C49 H49A 118.6
C49 C50 C51 117.7(3)
C49 C50 C56 121.6(3)
C51 C50 C56 120.6(3)
C52 C51 C50 121.9(3)
C52 C51 H51A 119.0
C50 C51 H51A 119.0
C51 C52 C47 119.6(3)
C51 C52 C59 118.9(3)
C47 C52 C59 121.5(3)
C54 C53 C48 110.7(3)
C54 C53 C55 111.9(4)
C48 C53 C55 110.4(3)
C54 C53 H53A 107.9
C48 C53 H53A 107.9
C55 C53 H53A 107.9
C53 C54 H54A 109.5
C53 C54 H54B 109.5
H54A C54 H54B 109.5
C53 C54 H54C 109.5
H54A C54 H54C 109.5
H54B C54 H54C 109.5
C53 C55 H55A 109.5
C53 C55 H55B 109.5
H55A C55 H55B 109.5
C53 C55 H55C 109.5
H55A C55 H55C 109.5
H55B C55 H55C 109.5
C58 C56 C50 112.0(3)
C58 C56 C57 108.6(3)
C50 C56 C57 110.8(3)
C58 C56 H56A 108.5
C50 C56 H56A 108.5
C57 C56 H56A 108.5
C56 C57 H57A 109.5
C56 C57 H57B 109.5
H57A C57 H57B 109.5
C56 C57 H57C 109.5
H57A C57 H57C 109.5
H57B C57 H57C 109.5
C56 C58 H58A 109.5
C56 C58 H58B 109.5
H58A C58 H58B 109.5
C56 C58 H58C 109.5
H58A C58 H58C 109.5
H58B C58 H58C 109.5
C60 C59 C52 109.7(3)
C60 C59 C61 111.0(3)
C52 C59 C61 113.2(3)
C60 C59 H59A 107.6
C52 C59 H59A 107.6
C61 C59 H59A 107.6
C59 C60 H60A 109.5
C59 C60 H60B 109.5
H60A C60 H60B 109.5
C59 C60 H60C 109.5
H60A C60 H60C 109.5
H60B C60 H60C 109.5
C59 C61 H61A 109.5
C59 C61 H61B 109.5
H61A C61 H61B 109.5
C59 C61 H61C 109.5
H61A C61 H61C 109.5
H61B C61 H61C 109.5
C67 C62 C63 120.6(4)
C67 C62 H62A 119.7
C63 C62 H62A 119.7
C62 C63 C64 119.9(5)
C62 C63 H63A 120.1
C64 C63 H63A 120.1
C63 C64 C65 118.2(5)
C63 C64 H64A 120.9
C65 C64 H64A 120.9
C66 C65 C64 121.1(5)
C66 C65 H65A 119.4
C64 C65 H65A 119.4
C65 C66 C67 120.3(5)
C65 C66 H66A 119.9
C67 C66 H66A 119.9
C62 C67 C66 120.0(5)
C62 C67 H67A 120.0
C66 C67 H67A 120.0
C73 C68 C69 122.1(7)
C73 C68 H68A 118.9
C69 C68 H68A 118.9
C70 C69 C68 120.0(6)
C70 C69 H69A 120.0
C68 C69 H69A 120.0
C69 C70 C71 118.7(6)
C69 C70 H70A 120.6
C71 C70 H70A 120.6
C72 C71 C70 119.6(6)
C72 C71 H71A 120.2
C70 C71 H71A 120.2
C73 C72 C71 121.3(5)
C73 C72 H72A 119.4
C71 C72 H72A 119.4
C68 C73 C72 118.2(6)
C68 C73 H73A 120.9
C72 C73 H73A 120.9

loop_
_geom_bond_atom_site_label_1
_geom_bond_atom_site_label_2
_geom_bond_distance
Ru1 C44 1.979(3)
Ru1 C37 2.036(3)
Ru1 P1 2.3457(8)
Ru1 P2 2.3481(9)
Ru1 Cl1 2.4634(8)
P1 C7 1.829(3)
P1 C1 1.840(3)
P1 C13 1.844(3)
P2 C19 1.833(3)
P2 C25 1.837(4)
P2 C31 1.838(3)
N1 N2 1.340(4)
N1 C43 1.352(4)
N1 C45 1.457(4)
N2 N3 1.358(4)
N3 C44 1.369(4)
N3 C46 1.475(4)
C1 C2 1.386(4)
C1 C6 1.386(5)
C2 C3 1.384(5)
C2 H2B 0.9500
C3 C4 1.381(5)
C3 H3A 0.9500
C4 C5 1.376(5)
C4 H4A 0.9500
C5 C6 1.395(5)
C5 H5A 0.9500
C6 H6A 0.9500
C7 C12 1.398(5)
C7 C8 1.402(5)
C8 C9 1.394(5)
C8 H8A 0.9500
C9 C10 1.372(6)
C9 H9A 0.9500
C10 C11 1.389(6)
C10 H10A 0.9500
C11 C12 1.394(5)
C11 H11A 0.9500
C12 H12A 0.9500
C13 C18 1.391(4)
C13 C14 1.393(4)
C14 C15 1.387(5)
C14 H14A 0.9500
C15 C16 1.377(5)
C15 H15A 0.9500
C16 C17 1.387(5)
C16 H16A 0.9500
C17 C18 1.385(5)
C17 H17A 0.9500
C18 H18A 0.9500
C19 C24 1.395(4)
C19 C20 1.405(5)
C20 C21 1.384(5)
C20 H20A 0.9500
C21 C22 1.388(5)
C21 H21A 0.9500
C22 C23 1.372(5)
C22 H22A 0.9500
C23 C24 1.378(5)
C23 H23A 0.9500
C24 H24A 0.9500
C25 C26 1.394(5)
C25 C30 1.399(5)
C26 C27 1.394(6)
C26 H26A 0.9500
C27 C28 1.377(6)
C27 H27A 0.9500
C28 C29 1.394(6)
C28 H28A 0.9500
C29 C30 1.381(5)
C29 H29A 0.9500
C30 H30A 0.9500
C31 C32 1.396(5)
C31 C36 1.405(5)
C32 C33 1.394(5)
C32 H32A 0.9500
C33 C34 1.379(5)
C33 H33A 0.9500
C34 C35 1.386(6)
C34 H34A 0.9500
C35 C36 1.381(5)
C35 H35A 0.9500
C36 H36A 0.9500
C37 C38 1.401(5)
C37 C42 1.428(5)
C38 C39 1.393(5)
C38 H38A 0.9500
C39 C40 1.385(5)
C39 H39A 0.9500
C40 C41 1.397(5)
C40 H40A 0.9500
C41 C42 1.384(5)
C41 H41A 0.9500
C42 C43 1.446(5)
C43 C44 1.394(5)
C45 H45A 0.9800
C45 H45B 0.9800
C45 H45C 0.9800
C46 C47 1.505(5)
C46 H46A 0.9900
C46 H46B 0.9900
C47 C48 1.404(5)
C47 C52 1.414(5)
C48 C49 1.391(5)
C48 C53 1.534(5)
C49 C50 1.384(5)
C49 H49A 0.9500
C50 C51 1.388(5)
C50 C56 1.520(5)
C51 C52 1.388(5)
C51 H51A 0.9500
C52 C59 1.521(5)
C53 C54 1.524(6)
C53 C55 1.537(6)
C53 H53A 1.0000
C54 H54A 0.9800
C54 H54B 0.9800
C54 H54C 0.9800
C55 H55A 0.9800
C55 H55B 0.9800
C55 H55C 0.9800
C56 C58 1.512(5)
C56 C57 1.545(6)
C56 H56A 1.0000
C57 H57A 0.9800
C57 H57B 0.9800
C57 H57C 0.9800
C58 H58A 0.9800
C58 H58B 0.9800
C58 H58C 0.9800
C59 C60 1.516(5)
C59 C61 1.523(5)
C59 H59A 1.0000
C60 H60A 0.9800
C60 H60B 0.9800
C60 H60C 0.9800
C61 H61A 0.9800
C61 H61B 0.9800
C61 H61C 0.9800
C62 C67 1.361(6)
C62 C63 1.378(6)
C62 H62A 0.9500
C63 C64 1.379(7)
C63 H63A 0.9500
C64 C65 1.401(7)
C64 H64A 0.9500
C65 C66 1.343(7)
C65 H65A 0.9500
C66 C67 1.370(7)
C66 H66A 0.9500
C67 H67A 0.9500
C68 C73 1.323(8)
C68 C69 1.382(8)
C68 H68A 0.9500
C69 C70 1.334(8)
C69 H69A 0.9500
C70 C71 1.388(8)
C70 H70A 0.9500
C71 C72 1.361(7)
C71 H71A 0.9500
C72 C73 1.359(7)
C72 H72A 0.9500
C73 H73A 0.9500

loop_
_geom_torsion_atom_site_label_1
_geom_torsion_atom_site_label_2
_geom_torsion_atom_site_label_3
_geom_torsion_atom_site_label_4
_geom_torsion
C44 Ru1 P1 C7 -25.73(15)
C37 Ru1 P1 C7 50.98(15)
P2 Ru1 P1 C7 58.1(2)
Cl1 Ru1 P1 C7 -169.41(12)
C44 Ru1 P1 C1 95.14(16)
C37 Ru1 P1 C1 171.85(16)
P2 Ru1 P1 C1 179.0(2)
Cl1 Ru1 P1 C1 -48.54(13)
C44 Ru1 P1 C13 -146.78(15)
C37 Ru1 P1 C13 -70.08(15)
P2 Ru1 P1 C13 -63.0(2)
Cl1 Ru1 P1 C13 69.53(12)
C44 Ru1 P2 C19 -82.02(15)
C37 Ru1 P2 C19 -158.81(15)
P1 Ru1 P2 C19 -165.9(2)
Cl1 Ru1 P2 C19 61.67(12)
C44 Ru1 P2 C25 37.07(16)
C37 Ru1 P2 C25 -39.71(16)
P1 Ru1 P2 C25 -46.8(3)
Cl1 Ru1 P2 C25 -179.23(13)
C44 Ru1 P2 C31 155.26(15)
C37 Ru1 P2 C31 78.47(15)
P1 Ru1 P2 C31 71.4(2)
Cl1 Ru1 P2 C31 -61.04(12)
C43 N1 N2 N3 0.9(3)
C45 N1 N2 N3 -179.7(3)
N1 N2 N3 C44 -0.1(3)
N1 N2 N3 C46 179.8(3)
C7 P1 C1 C2 -64.8(3)
C13 P1 C1 C2 41.9(3)
Ru1 P1 C1 C2 167.9(2)
C7 P1 C1 C6 117.0(3)
C13 P1 C1 C6 -136.4(3)
Ru1 P1 C1 C6 -10.4(3)
C6 C1 C2 C3 -0.8(5)
P1 C1 C2 C3 -179.0(3)
C1 C2 C3 C4 0.3(6)
C2 C3 C4 C5 -0.2(6)
C3 C4 C5 C6 0.6(6)
C2 C1 C6 C5 1.3(5)
P1 C1 C6 C5 179.6(3)
C4 C5 C6 C1 -1.2(6)
C1 P1 C7 C12 151.8(3)
C13 P1 C7 C12 48.9(3)
Ru1 P1 C7 C12 -78.1(3)
C1 P1 C7 C8 -35.6(3)
C13 P1 C7 C8 -138.5(3)
Ru1 P1 C7 C8 94.5(3)
C12 C7 C8 C9 0.5(5)
P1 C7 C8 C9 -172.3(3)
C7 C8 C9 C10 -0.9(5)
C8 C9 C10 C11 0.2(6)
C9 C10 C11 C12 1.0(6)
C10 C11 C12 C7 -1.5(5)
C8 C7 C12 C11 0.7(5)
P1 C7 C12 C11 173.5(3)
C7 P1 C13 C18 -166.4(3)
C1 P1 C13 C18 89.0(3)
Ru1 P1 C13 C18 -39.7(3)
C7 P1 C13 C14 20.2(3)
C1 P1 C13 C14 -84.4(3)
Ru1 P1 C13 C14 146.9(3)
C18 C13 C14 C15 -0.1(5)
P1 C13 C14 C15 173.3(3)
C13 C14 C15 C16 -0.7(5)
C14 C15 C16 C17 1.2(6)
C15 C16 C17 C18 -0.9(6)
C16 C17 C18 C13 0.2(5)
C14 C13 C18 C17 0.3(5)
P1 C13 C18 C17 -173.4(3)
C25 P2 C19 C24 33.5(3)
C31 P2 C19 C24 -71.9(3)
Ru1 P2 C19 C24 158.7(2)
C25 P2 C19 C20 -148.5(3)
C31 P2 C19 C20 106.1(3)
Ru1 P2 C19 C20 -23.3(3)
C24 C19 C20 C21 1.6(5)
P2 C19 C20 C21 -176.5(3)
C19 C20 C21 C22 -0.1(5)
C20 C21 C22 C23 -1.6(5)
C21 C22 C23 C24 1.8(6)
C22 C23 C24 C19 -0.3(5)
C20 C19 C24 C23 -1.4(5)
P2 C19 C24 C23 176.7(3)
C19 P2 C25 C26 -138.3(3)
C31 P2 C25 C26 -33.2(3)
Ru1 P2 C25 C26 92.6(3)
C19 P2 C25 C30 49.9(3)
C31 P2 C25 C30 155.0(3)
Ru1 P2 C25 C30 -79.2(3)
C30 C25 C26 C27 0.3(5)
P2 C25 C26 C27 -171.5(3)
C25 C26 C27 C28 0.6(6)
C26 C27 C28 C29 -1.1(6)
C27 C28 C29 C30 0.7(6)
C28 C29 C30 C25 0.3(6)
C26 C25 C30 C29 -0.8(5)
P2 C25 C30 C29 171.3(3)
C19 P2 C31 C32 -119.2(3)
C25 P2 C31 C32 136.5(3)
Ru1 P2 C31 C32 12.3(3)
C19 P2 C31 C36 60.1(3)
C25 P2 C31 C36 -44.2(3)
Ru1 P2 C31 C36 -168.4(2)
C36 C31 C32 C33 -2.0(5)
P2 C31 C32 C33 177.4(3)
C31 C32 C33 C34 1.3(5)
C32 C33 C34 C35 -0.2(6)
C33 C34 C35 C36 -0.1(6)
C34 C35 C36 C31 -0.6(6)
C32 C31 C36 C35 1.7(5)
P2 C31 C36 C35 -177.7(3)
C44 Ru1 C37 C38 -178.0(3)
P1 Ru1 C37 C38 91.0(3)
P2 Ru1 C37 C38 -87.9(3)
Cl1 Ru1 C37 C38 2.4(4)
C44 Ru1 C37 C42 -0.4(2)
P1 Ru1 C37 C42 -91.4(2)
P2 Ru1 C37 C42 89.7(2)
Cl1 Ru1 C37 C42 179.97(18)
C42 C37 C38 C39 -1.4(5)
Ru1 C37 C38 C39 176.3(3)
C37 C38 C39 C40 -0.6(5)
C38 C39 C40 C41 1.7(5)
C39 C40 C41 C42 -0.7(5)
C40 C41 C42 C37 -1.4(5)
C40 C41 C42 C43 -178.4(3)
C38 C37 C42 C41 2.5(5)
Ru1 C37 C42 C41 -175.3(3)
C38 C37 C42 C43 180.0(3)
Ru1 C37 C42 C43 2.2(4)
N2 N1 C43 C44 -1.3(4)
C45 N1 C43 C44 179.4(3)
N2 N1 C43 C42 175.2(4)
C45 N1 C43 C42 -4.1(6)
C41 C42 C43 N1 -2.4(6)
C37 C42 C43 N1 -179.7(4)
C41 C42 C43 C44 173.9(3)
C37 C42 C43 C44 -3.4(4)
N2 N3 C44 C43 -0.6(3)
C46 N3 C44 C43 179.5(3)
N2 N3 C44 Ru1 179.7(2)
C46 N3 C44 Ru1 -0.2(5)
N1 C43 C44 N3 1.1(3)
C42 C43 C44 N3 -176.2(3)
N1 C43 C44 Ru1 -179.1(2)
C42 C43 C44 Ru1 3.5(4)
C37 Ru1 C44 N3 177.9(4)
P1 Ru1 C44 N3 -96.3(3)
P2 Ru1 C44 N3 92.8(3)
Cl1 Ru1 C44 N3 -2.4(4)
C37 Ru1 C44 C43 -1.7(2)
P1 Ru1 C44 C43 84.1(2)
P2 Ru1 C44 C43 -86.9(2)
Cl1 Ru1 C44 C43 177.89(17)
N2 N3 C46 C47 5.7(4)
C44 N3 C46 C47 -174.4(3)
N3 C46 C47 C48 98.0(4)
N3 C46 C47 C52 -84.8(4)
C52 C47 C48 C49 1.5(5)
C46 C47 C48 C49 178.8(3)
C52 C47 C48 C53 178.8(3)
C46 C47 C48 C53 -3.9(6)
C47 C48 C49 C50 -0.7(6)
C53 C48 C49 C50 -178.2(4)
C48 C49 C50 C51 -0.4(6)
C48 C49 C50 C56 176.7(4)
C49 C50 C51 C52 0.7(5)
C56 C50 C51 C52 -176.5(3)
C50 C51 C52 C47 0.1(5)
C50 C51 C52 C59 -179.1(3)
C48 C47 C52 C51 -1.3(5)
C46 C47 C52 C51 -178.6(3)
C48 C47 C52 C59 178.0(3)
C46 C47 C52 C59 0.6(5)
C49 C48 C53 C54 68.1(5)
C47 C48 C53 C54 -109.2(4)
C49 C48 C53 C55 -56.4(5)
C47 C48 C53 C55 126.3(4)
C49 C50 C56 C58 -35.3(5)
C51 C50 C56 C58 141.8(4)
C49 C50 C56 C57 86.2(5)
C51 C50 C56 C57 -96.8(4)
C51 C52 C59 C60 81.4(4)
C47 C52 C59 C60 -97.8(4)
C51 C52 C59 C61 -43.3(5)
C47 C52 C59 C61 137.5(4)
C67 C62 C63 C64 0.3(7)
C62 C63 C64 C65 0.8(7)
C63 C64 C65 C66 -1.2(8)
C64 C65 C66 C67 0.5(8)
C63 C62 C67 C66 -1.0(7)
C65 C66 C67 C62 0.7(8)
C73 C68 C69 C70 0.8(10)
C68 C69 C70 C71 0.0(10)
C69 C70 C71 C72 -0.7(9)
C70 C71 C72 C73 0.5(8)
C69 C68 C73 C72 -1.0(9)
C71 C72 C73 C68 0.3(8)
